data_4347242
loop_
_publ_author_name
'Crandall, Laura A.'
'Bogdanowicz, Catherine A.'
'Hasheminasab, Abed'
'Chanawanno, Kullapa'
'Herrick, Richard S.'
'Ziegler, Christopher J.'

_publ_section_title
;
 Re(CO)3-Templated Formation of Aza(dibenzo)dipyrromethenes.
;
_journal_issue 7
_journal_name_full 'Inorganic chemistry'
_journal_page_first 3209
_journal_page_last 3211
_journal_paper_doi 10.1021/acs.inorgchem.5b02934
_journal_volume 55
_journal_year 2016
_chemical_formula_sum 'C24 H13 N4 O5 Re'
_chemical_formula_weight 623.58
_space_group_crystal_system triclinic
_space_group_IT_number 2
_space_group_name_Hall '-P 1'
_space_group_name_H-M_alt 'P -1'
_atom_sites_solution_hydrogens geom
_audit_creation_method SHELXL-2014/7
_cell_angle_alpha 101.448(11)
_cell_angle_beta 104.233(11)
_cell_angle_gamma 105.919(11)
_cell_formula_units_Z 2
_cell_length_a 8.665(9)
_cell_length_b 11.112(11)
_cell_length_c 12.398(13)
_cell_measurement_reflns_used 2866
_cell_measurement_temperature 100(2)
_cell_measurement_theta_max 24.58
_cell_measurement_theta_min 2.25
_cell_volume 1066.5(19)
_computing_cell_refinement 'Bruker SAINT'
_computing_data_collection 'Bruker APEX2'
_computing_data_reduction 'Bruker SAINT'
_computing_molecular_graphics 'Bruker SHELXTL'
_computing_publication_material 'Bruker SHELXTL'
_computing_structure_refinement 'SHELXL-2014/7 (Sheldrick, 2014)'
_computing_structure_solution 'SHELXS-97 (Sheldrick, 2008)'
_diffrn_ambient_temperature 100(2)
_diffrn_measured_fraction_theta_full 0.989
_diffrn_measured_fraction_theta_max 0.989
_diffrn_measurement_device_type 'Bruker APEX-II CCD'
_diffrn_measurement_method '\f and \w scans'
_diffrn_radiation_type MoK\a
_diffrn_radiation_wavelength 0.71073
_diffrn_reflns_av_R_equivalents 0.0431
_diffrn_reflns_av_unetI/netI 0.0638
_diffrn_reflns_Laue_measured_fraction_full 0.989
_diffrn_reflns_Laue_measured_fraction_max 0.989
_diffrn_reflns_limit_h_max 10
_diffrn_reflns_limit_h_min -10
_diffrn_reflns_limit_k_max 13
_diffrn_reflns_limit_k_min -13
_diffrn_reflns_limit_l_max 14
_diffrn_reflns_limit_l_min -14
_diffrn_reflns_number 7667
_diffrn_reflns_point_group_measured_fraction_full 0.989
_diffrn_reflns_point_group_measured_fraction_max 0.989
_diffrn_reflns_theta_full 25.133
_diffrn_reflns_theta_max 25.133
_diffrn_reflns_theta_min 1.768
_exptl_absorpt_coefficient_mu 5.743
_exptl_absorpt_correction_T_max 0.7452
_exptl_absorpt_correction_T_min 0.5438
_exptl_absorpt_correction_type multi-scan
_exptl_absorpt_process_details SADABS
_exptl_crystal_colour red
_exptl_crystal_density_diffrn 1.942
_exptl_crystal_density_meas ?
_exptl_crystal_description Block
_exptl_crystal_F_000 600
_exptl_crystal_size_max 0.25
_exptl_crystal_size_mid 0.22
_exptl_crystal_size_min 0.14
_refine_diff_density_max 3.365
_refine_diff_density_min -2.110
_refine_diff_density_rms 0.215
_refine_ls_extinction_method none
_refine_ls_goodness_of_fit_ref 1.022
_refine_ls_hydrogen_treatment constr
_refine_ls_matrix_type full
_refine_ls_number_parameters 307
_refine_ls_number_reflns 3778
_refine_ls_number_restraints 0
_refine_ls_restrained_S_all 1.022
_refine_ls_R_factor_all 0.0492
_refine_ls_R_factor_gt 0.0427
_refine_ls_shift/su_max 0.001
_refine_ls_shift/su_mean 0.000
_refine_ls_structure_factor_coef Fsqd
_refine_ls_weighting_details 'w=1/[\s^2^(Fo^2^)+(0.0668P)^2^+0.4601P] where P=(Fo^2^+2Fc^2^)/3'
_refine_ls_weighting_scheme calc
_refine_ls_wR_factor_gt 0.1051
_refine_ls_wR_factor_ref 0.1097
_reflns_Friedel_coverage 0.000
_reflns_number_gt 3352
_reflns_number_total 3778
_reflns_threshold_expression 'I > 2\s(I)'
_cod_data_source_file ic5b02934_si_001.cif
_cod_data_source_block 4
_cod_depositor_comments
;
The following automatic conversions were performed:

data item '_exptl_crystal_density_meas' value 'not measured' was
changed to '?' -- the value is perceived as not measured.

Automatic conversion script
Id: cif_fix_values 6909 2019-04-08 15:41:33Z antanas 
;
_cod_database_code 4347242
_shelx_shelxl_version_number 2014/7
_shelx_space_group_comment
; 
The symmetry employed for this shelxl refinement is uniquely defined 
by the following loop, which should always be used as a source of 
symmetry information in preference to the above space-group names. 
They are only intended as comments. 
;

loop_
_space_group_symop_operation_xyz
'x, y, z'
'-x, -y, -z'

loop_
_atom_site_label
_atom_site_type_symbol
_atom_site_fract_x
_atom_site_fract_y
_atom_site_fract_z
_atom_site_U_iso_or_equiv
_atom_site_adp_type
_atom_site_occupancy
_atom_site_site_symmetry_order
_atom_site_calc_flag
_atom_site_refinement_flags_posn
_atom_site_refinement_flags_adp
C1 C 0.4602(10) 0.6840(7) 0.7948(7) 0.0242(17) Uani 1 1 d . .
C2 C 0.1389(10) 0.5230(9) 0.6961(7) 0.0273(18) Uani 1 1 d . .
C3 C 0.2874(9) 0.6544(7) 0.5741(7) 0.0237(17) Uani 1 1 d . .
C4 C 0.4635(10) 0.9729(8) 0.6827(7) 0.0269(18) Uani 1 1 d . .
C5 C 0.5260(9) 1.1163(7) 0.7347(6) 0.0240(17) Uani 1 1 d . .
C6 C 0.6226(9) 1.2174(8) 0.7033(7) 0.0280(18) Uani 1 1 d . .
H6 H 0.6628 1.2014 0.6408 0.034 Uiso 1 1 calc R U
C7 C 0.6563(10) 1.3442(8) 0.7702(7) 0.0318(19) Uani 1 1 d . .
H7 H 0.7208 1.4144 0.7519 0.038 Uiso 1 1 calc R U
C8 C 0.5957(10) 1.3678(8) 0.8635(7) 0.0320(19) Uani 1 1 d . .
H8 H 0.6198 1.4535 0.9058 0.038 Uiso 1 1 calc R U
C9 C 0.4995(10) 1.2656(7) 0.8952(7) 0.0267(17) Uani 1 1 d . .
H9 H 0.4588 1.2813 0.9574 0.032 Uiso 1 1 calc R U
C10 C 0.4681(9) 1.1408(7) 0.8295(6) 0.0219(16) Uani 1 1 d . .
C11 C 0.3755(10) 1.0125(7) 0.8383(7) 0.0236(17) Uani 1 1 d . .
C12 C 0.2243(10) 0.8968(7) 0.9390(7) 0.0225(16) Uani 1 1 d . .
C13 C 0.1538(9) 0.8980(7) 1.0369(6) 0.0211(16) Uani 1 1 d . .
C14 C 0.1544(9) 0.9996(7) 1.1204(7) 0.0238(17) Uani 1 1 d . .
H14 H 0.2082 1.0861 1.1248 0.029 Uiso 1 1 calc R U
C15 C 0.0705(10) 0.9667(8) 1.1980(7) 0.0280(18) Uani 1 1 d . .
H15 H 0.0693 1.0330 1.2566 0.034 Uiso 1 1 calc R U
C16 C -0.0117(10) 0.8378(8) 1.1905(7) 0.0291(18) Uani 1 1 d . .
H16 H -0.0671 0.8198 1.2439 0.035 Uiso 1 1 calc R U
C17 C -0.0133(10) 0.7351(8) 1.1052(7) 0.0292(18) Uani 1 1 d . .
H17 H -0.0688 0.6486 1.0997 0.035 Uiso 1 1 calc R U
C18 C 0.0721(10) 0.7682(8) 1.0288(7) 0.0264(17) Uani 1 1 d . .
C19 C 0.0958(9) 0.6875(8) 0.9282(7) 0.0252(17) Uani 1 1 d . .
C20 C 0.0157(10) 0.8075(7) 0.5558(6) 0.0248(17) Uani 1 1 d . .
H20 H 0.1154 0.8448 0.5408 0.030 Uiso 1 1 calc R U
C21 C -0.1330(11) 0.8258(8) 0.4968(7) 0.0309(19) Uani 1 1 d . .
H21 H -0.1308 0.8774 0.4462 0.037 Uiso 1 1 calc R U
C22 C -0.2818(11) 0.7660(9) 0.5152(7) 0.034(2) Uani 1 1 d . .
H22 H -0.3832 0.7732 0.4751 0.041 Uiso 1 1 calc R U
C23 C -0.2765(11) 0.6951(9) 0.5949(8) 0.035(2) Uani 1 1 d . .
H23 H -0.3752 0.6549 0.6098 0.042 Uiso 1 1 calc R U
C24 C -0.1280(10) 0.6835(8) 0.6518(7) 0.0266(17) Uani 1 1 d . .
H24 H -0.1275 0.6361 0.7058 0.032 Uiso 1 1 calc R U
N1 N 0.3727(8) 0.9151(6) 0.7522(5) 0.0226(14) Uani 1 1 d . .
N2 N 0.3097(7) 1.0073(6) 0.9252(6) 0.0216(14) Uani 1 1 d . .
N3 N 0.1937(8) 0.7718(6) 0.8773(5) 0.0238(14) Uani 1 1 d . .
N4 N 0.0187(8) 0.7384(6) 0.6327(5) 0.0214(14) Uani 1 1 d . .
O1 O 0.5864(7) 0.6675(5) 0.8362(5) 0.0310(13) Uani 1 1 d . .
O2 O 0.0770(8) 0.4116(5) 0.6765(5) 0.0328(14) Uani 1 1 d . .
O3 O 0.3033(7) 0.6152(5) 0.4848(5) 0.0298(13) Uani 1 1 d . .
O4 O 0.4793(8) 0.9107(6) 0.5969(5) 0.0367(15) Uani 1 1 d . .
O5 O 0.0429(8) 0.5687(5) 0.8906(5) 0.0354(14) Uani 1 1 d . .
Re1 Re 0.25442(4) 0.70718(3) 0.72125(3) 0.02151(13) Uani 1 1 d . .

loop_
_atom_site_aniso_label
_atom_site_aniso_U_11
_atom_site_aniso_U_22
_atom_site_aniso_U_33
_atom_site_aniso_U_23
_atom_site_aniso_U_13
_atom_site_aniso_U_12
C1 0.032(5) 0.018(4) 0.023(4) 0.005(3) 0.014(4) 0.006(3)
C2 0.021(4) 0.038(5) 0.022(4) 0.005(4) 0.009(3) 0.010(4)
C3 0.018(4) 0.022(4) 0.029(5) 0.006(3) 0.005(3) 0.007(3)
C4 0.017(4) 0.030(4) 0.029(5) 0.007(4) 0.006(3) 0.002(3)
C5 0.022(4) 0.022(4) 0.021(4) 0.006(3) 0.001(3) 0.002(3)
C6 0.019(4) 0.032(5) 0.025(4) 0.012(4) -0.002(3) 0.003(3)
C7 0.026(4) 0.024(4) 0.042(5) 0.018(4) 0.006(4) 0.003(3)
C8 0.032(5) 0.020(4) 0.039(5) 0.011(4) 0.006(4) 0.004(3)
C9 0.032(4) 0.018(4) 0.026(4) 0.007(3) 0.003(4) 0.008(3)
C10 0.020(4) 0.021(4) 0.023(4) 0.010(3) 0.004(3) 0.003(3)
C11 0.024(4) 0.024(4) 0.022(4) 0.008(3) 0.005(3) 0.010(3)
C12 0.024(4) 0.020(4) 0.023(4) -0.002(3) 0.010(3) 0.010(3)
C13 0.017(4) 0.026(4) 0.024(4) 0.007(3) 0.008(3) 0.012(3)
C14 0.023(4) 0.018(4) 0.029(4) 0.004(3) 0.007(3) 0.008(3)
C15 0.029(4) 0.036(5) 0.026(4) 0.008(4) 0.015(4) 0.018(4)
C16 0.026(4) 0.037(5) 0.023(4) 0.007(4) 0.010(3) 0.009(4)
C17 0.033(5) 0.022(4) 0.034(5) 0.010(4) 0.015(4) 0.007(4)
C18 0.022(4) 0.021(4) 0.028(4) 0.003(3) 0.000(3) 0.003(3)
C19 0.019(4) 0.023(4) 0.027(4) 0.003(3) 0.005(3) 0.001(3)
C20 0.025(4) 0.028(4) 0.022(4) 0.002(3) 0.009(3) 0.012(3)
C21 0.039(5) 0.033(5) 0.025(4) 0.004(4) 0.010(4) 0.022(4)
C22 0.028(4) 0.043(5) 0.030(5) 0.004(4) 0.004(4) 0.018(4)
C23 0.030(5) 0.037(5) 0.036(5) 0.004(4) 0.013(4) 0.010(4)
C24 0.022(4) 0.025(4) 0.033(5) 0.010(3) 0.008(3) 0.009(3)
N1 0.021(3) 0.018(3) 0.024(3) 0.004(3) 0.008(3) 0.001(3)
N2 0.020(3) 0.017(3) 0.034(4) 0.012(3) 0.016(3) 0.007(3)
N3 0.024(3) 0.016(3) 0.023(4) 0.002(3) 0.002(3) 0.002(3)
N4 0.027(3) 0.014(3) 0.022(3) 0.000(3) 0.010(3) 0.006(3)
O1 0.026(3) 0.028(3) 0.039(3) 0.007(3) 0.007(3) 0.014(3)
O2 0.041(3) 0.014(3) 0.037(3) 0.000(2) 0.016(3) 0.002(3)
O3 0.028(3) 0.023(3) 0.030(3) 0.001(2) 0.006(3) 0.004(2)
O4 0.047(4) 0.028(3) 0.033(3) 0.002(3) 0.022(3) 0.005(3)
O5 0.042(4) 0.019(3) 0.039(4) 0.002(3) 0.017(3) 0.002(3)
Re1 0.01955(19) 0.01745(19) 0.0248(2) 0.00191(13) 0.00649(13) 0.00550(13)

loop_
_atom_type_symbol
_atom_type_description
_atom_type_scat_dispersion_real
_atom_type_scat_dispersion_imag
_atom_type_scat_source
C C 0.0033 0.0016 'International Tables Vol C Tables 4.2.6.8 and 6.1.1.4'
H H 0.0000 0.0000 'International Tables Vol C Tables 4.2.6.8 and 6.1.1.4'
N N 0.0061 0.0033 'International Tables Vol C Tables 4.2.6.8 and 6.1.1.4'
O O 0.0106 0.0060 'International Tables Vol C Tables 4.2.6.8 and 6.1.1.4'
Re Re -1.0185 7.2310 'International Tables Vol C Tables 4.2.6.8 and 6.1.1.4'

loop_
_geom_angle_atom_site_label_1
_geom_angle_atom_site_label_2
_geom_angle_atom_site_label_3
_geom_angle
O1 C1 Re1 177.7(7)
O2 C2 Re1 175.3(7)
O3 C3 Re1 176.2(7)
O4 C4 N1 123.6(7)
O4 C4 C5 128.9(7)
N1 C4 C5 107.4(7)
C6 C5 C10 121.4(7)
C6 C5 C4 131.3(8)
C10 C5 C4 107.3(7)
C5 C6 C7 116.7(8)
C5 C6 H6 121.6
C7 C6 H6 121.6
C8 C7 C6 121.5(7)
C8 C7 H7 119.3
C6 C7 H7 119.3
C7 C8 C9 121.5(8)
C7 C8 H8 119.2
C9 C8 H8 119.2
C10 C9 C8 116.7(8)
C10 C9 H9 121.7
C8 C9 H9 121.7
C9 C10 C5 122.1(7)
C9 C10 C11 131.5(7)
C5 C10 C11 106.4(7)
N2 C11 N1 130.1(7)
N2 C11 C10 118.9(7)
N1 C11 C10 111.0(7)
N2 C12 N3 129.1(7)
N2 C12 C13 120.1(7)
N3 C12 C13 110.7(7)
C14 C13 C18 122.2(7)
C14 C13 C12 131.0(7)
C18 C13 C12 106.7(7)
C13 C14 C15 116.5(7)
C13 C14 H14 121.7
C15 C14 H14 121.7
C16 C15 C14 121.8(8)
C16 C15 H15 119.1
C14 C15 H15 119.1
C15 C16 C17 121.5(7)
C15 C16 H16 119.2
C17 C16 H16 119.2
C18 C17 C16 116.5(7)
C18 C17 H17 121.7
C16 C17 H17 121.7
C17 C18 C13 121.5(7)
C17 C18 C19 131.8(7)
C13 C18 C19 106.7(7)
O5 C19 N3 123.2(7)
O5 C19 C18 127.8(7)
N3 C19 C18 109.0(6)
N4 C20 C21 122.2(7)
N4 C20 H20 118.9
C21 C20 H20 118.9
C22 C21 C20 118.8(8)
C22 C21 H21 120.6
C20 C21 H21 120.6
C21 C22 C23 118.1(8)
C21 C22 H22 120.9
C23 C22 H22 120.9
C24 C23 C22 120.5(8)
C24 C23 H23 119.8
C22 C23 H23 119.8
N4 C24 C23 122.4(8)
N4 C24 H24 118.8
C23 C24 H24 118.8
C11 N1 C4 107.9(6)
C11 N1 Re1 127.3(5)
C4 N1 Re1 124.8(5)
C12 N2 C11 122.9(7)
C12 N3 C19 106.7(6)
C12 N3 Re1 128.0(5)
C19 N3 Re1 125.0(5)
C20 N4 C24 117.9(7)
C20 N4 Re1 121.3(5)
C24 N4 Re1 120.7(5)
C1 Re1 C3 89.2(3)
C1 Re1 C2 88.4(3)
C3 Re1 C2 85.7(3)
C1 Re1 N3 97.1(3)
C3 Re1 N3 173.7(3)
C2 Re1 N3 95.2(3)
C1 Re1 N1 93.8(3)
C3 Re1 N1 96.4(3)
C2 Re1 N1 177.0(3)
N3 Re1 N1 82.5(2)
C1 Re1 N4 178.2(3)
C3 Re1 N4 89.7(3)
C2 Re1 N4 93.0(3)
N3 Re1 N4 84.0(2)
N1 Re1 N4 84.9(2)

loop_
_geom_bond_atom_site_label_1
_geom_bond_atom_site_label_2
_geom_bond_distance
C1 O1 1.168(10)
C1 Re1 1.903(9)
C2 O2 1.154(10)
C2 Re1 1.938(9)
C3 O3 1.162(10)
C3 Re1 1.918(9)
C4 O4 1.208(10)
C4 N1 1.432(10)
C4 C5 1.481(11)
C5 C6 1.391(11)
C5 C10 1.395(11)
C6 C7 1.396(12)
C6 H6 0.9300
C7 C8 1.392(12)
C7 H7 0.9300
C8 C9 1.399(11)
C8 H8 0.9300
C9 C10 1.378(11)
C9 H9 0.9300
C10 C11 1.471(11)
C11 N2 1.342(10)
C11 N1 1.351(10)
C12 N2 1.317(10)
C12 N3 1.364(10)
C12 C13 1.486(10)
C13 C14 1.370(11)
C13 C18 1.392(11)
C14 C15 1.388(11)
C14 H14 0.9300
C15 C16 1.387(12)
C15 H15 0.9300
C16 C17 1.388(11)
C16 H16 0.9300
C17 C18 1.383(11)
C17 H17 0.9300
C18 C19 1.478(11)
C19 O5 1.220(10)
C19 N3 1.434(10)
C20 N4 1.338(10)
C20 C21 1.406(11)
C20 H20 0.9300
C21 C22 1.375(12)
C21 H21 0.9300
C22 C23 1.381(12)
C22 H22 0.9300
C23 C24 1.360(12)
C23 H23 0.9300
C24 N4 1.351(10)
C24 H24 0.9300
N1 Re1 2.166(6)
N3 Re1 2.166(7)
N4 Re1 2.221(7)

loop_
_geom_torsion_atom_site_label_1
_geom_torsion_atom_site_label_2
_geom_torsion_atom_site_label_3
_geom_torsion_atom_site_label_4
_geom_torsion
O4 C4 C5 C6 -2.5(15)
N1 C4 C5 C6 178.8(8)
O4 C4 C5 C10 176.9(8)
N1 C4 C5 C10 -1.8(8)
C10 C5 C6 C7 -1.0(11)
C4 C5 C6 C7 178.4(8)
C5 C6 C7 C8 -0.1(11)
C6 C7 C8 C9 0.6(12)
C7 C8 C9 C10 0.1(12)
C8 C9 C10 C5 -1.2(11)
C8 C9 C10 C11 179.1(8)
C6 C5 C10 C9 1.7(12)
C4 C5 C10 C9 -177.8(7)
C6 C5 C10 C11 -178.5(7)
C4 C5 C10 C11 2.0(8)
C9 C10 C11 N2 -2.1(13)
C5 C10 C11 N2 178.1(7)
C9 C10 C11 N1 178.2(8)
C5 C10 C11 N1 -1.6(9)
N2 C12 C13 C14 3.0(13)
N3 C12 C13 C14 -180.0(8)
N2 C12 C13 C18 -179.8(7)
N3 C12 C13 C18 -2.7(9)
C18 C13 C14 C15 0.7(11)
C12 C13 C14 C15 177.6(7)
C13 C14 C15 C16 -0.9(11)
C14 C15 C16 C17 0.3(12)
C15 C16 C17 C18 0.4(12)
C16 C17 C18 C13 -0.5(12)
C16 C17 C18 C19 -179.1(8)
C14 C13 C18 C17 0.0(12)
C12 C13 C18 C17 -177.5(7)
C14 C13 C18 C19 178.9(7)
C12 C13 C18 C19 1.4(8)
C17 C18 C19 O5 -0.6(15)
C13 C18 C19 O5 -179.4(8)
C17 C18 C19 N3 179.0(8)
C13 C18 C19 N3 0.3(8)
N4 C20 C21 C22 -2.8(12)
C20 C21 C22 C23 2.7(12)
C21 C22 C23 C24 -1.0(13)
C22 C23 C24 N4 -0.8(13)
N2 C11 N1 C4 -179.3(8)
C10 C11 N1 C4 0.4(9)
N2 C11 N1 Re1 0.6(12)
C10 C11 N1 Re1 -179.7(5)
O4 C4 N1 C11 -177.9(8)
C5 C4 N1 C11 0.9(8)
O4 C4 N1 Re1 2.2(11)
C5 C4 N1 Re1 -179.0(5)
N3 C12 N2 C11 3.9(13)
C13 C12 N2 C11 -179.7(7)
N1 C11 N2 C12 -0.8(13)
C10 C11 N2 C12 179.6(7)
N2 C12 N3 C19 179.5(8)
C13 C12 N3 C19 2.8(8)
N2 C12 N3 Re1 -6.5(12)
C13 C12 N3 Re1 176.9(5)
O5 C19 N3 C12 177.7(8)
C18 C19 N3 C12 -1.9(8)
O5 C19 N3 Re1 3.5(11)
C18 C19 N3 Re1 -176.2(5)
C21 C20 N4 C24 1.0(11)
C21 C20 N4 Re1 178.5(5)
C23 C24 N4 C20 0.8(11)
C23 C24 N4 Re1 -176.7(6)
